data_7215700
loop_
_publ_author_name
'Su, Zhiyong'
'Liu, Xiangyu'
'Yang, Qi'
'Zhang, Sheng'
'Wei, Qing'
'Xie, Gang'
'Chen, Sanping'
'Gao, Shengli'

_publ_section_title
;
 Intermolecular interaction influenced energy and sensitivity of highly
 energetic salts: structure and physicochemical properties
;
_journal_issue 20
_journal_name_full CrystEngComm
_journal_page_first 4245
_journal_paper_doi 10.1039/c4ce00259h
_journal_volume 16
_journal_year 2014
_chemical_formula_sum 'C4 H8 N10 O4'
_chemical_formula_weight 260.20
_chemical_name_systematic
; 
 ? 
;
_space_group_IT_number 14
_symmetry_cell_setting monoclinic
_symmetry_space_group_name_Hall '-P 2ybc'
_symmetry_space_group_name_H-M 'P 1 21/c 1'
_atom_sites_solution_hydrogens geom
_atom_sites_solution_primary direct
_atom_sites_solution_secondary difmap
_audit_creation_method SHELXL-97
_cell_angle_alpha 90.00
_cell_angle_beta 97.696(5)
_cell_angle_gamma 90.00
_cell_formula_units_Z 2
_cell_length_a 3.6377(10)
_cell_length_b 11.723(3)
_cell_length_c 12.387(3)
_cell_measurement_reflns_used 365
_cell_measurement_temperature 296(2)
_cell_measurement_theta_max 19.26
_cell_measurement_theta_min 2.40
_cell_volume 523.5(2)
_computing_structure_refinement 'SHELXL-97 (Sheldrick, 1997)'
_computing_structure_solution 'SHELXS-97 (Sheldrick, 1990)'
_diffrn_ambient_temperature 296(2)
_diffrn_measured_fraction_theta_full 0.975
_diffrn_measured_fraction_theta_max 0.975
_diffrn_measurement_device_type 'CCD area detector'
_diffrn_measurement_method 'phi and omega scans'
_diffrn_radiation_monochromator graphite
_diffrn_radiation_source 'fine-focus sealed tube'
_diffrn_radiation_type MoK\a
_diffrn_radiation_wavelength 0.71073
_diffrn_reflns_av_R_equivalents 0.0507
_diffrn_reflns_av_sigmaI/netI 0.0669
_diffrn_reflns_limit_h_max 3
_diffrn_reflns_limit_h_min -4
_diffrn_reflns_limit_k_max 14
_diffrn_reflns_limit_k_min -13
_diffrn_reflns_limit_l_max 15
_diffrn_reflns_limit_l_min -14
_diffrn_reflns_number 2832
_diffrn_reflns_theta_full 26.64
_diffrn_reflns_theta_max 26.64
_diffrn_reflns_theta_min 2.40
_exptl_absorpt_coefficient_mu 0.144
_exptl_absorpt_correction_T_max 0.983
_exptl_absorpt_correction_T_min 0.968
_exptl_absorpt_correction_type multi-scan
_exptl_absorpt_process_details SADABS
_exptl_crystal_colour colourless
_exptl_crystal_density_diffrn 1.651
_exptl_crystal_density_method 'not measured'
_exptl_crystal_description block
_exptl_crystal_F_000 268
_exptl_crystal_size_max 0.27
_exptl_crystal_size_mid 0.19
_exptl_crystal_size_min 0.12
_refine_diff_density_max 0.324
_refine_diff_density_min -0.354
_refine_diff_density_rms 0.100
_refine_ls_extinction_method none
_refine_ls_goodness_of_fit_ref 1.040
_refine_ls_hydrogen_treatment mixed
_refine_ls_matrix_type full
_refine_ls_number_parameters 86
_refine_ls_number_reflns 1085
_refine_ls_number_restraints 0
_refine_ls_restrained_S_all 1.040
_refine_ls_R_factor_all 0.0902
_refine_ls_R_factor_gt 0.0529
_refine_ls_shift/su_max 0.000
_refine_ls_shift/su_mean 0.000
_refine_ls_structure_factor_coef Fsqd
_refine_ls_weighting_details 'calc w=1/[\s^2^(Fo^2^)+(0.0800P)^2^+0.2995P] where P=(Fo^2^+2Fc^2^)/3'
_refine_ls_weighting_scheme calc
_refine_ls_wR_factor_gt 0.1315
_refine_ls_wR_factor_ref 0.1819
_reflns_number_gt 690
_reflns_number_total 1085
_reflns_threshold_expression >2sigma(I)
_cod_data_source_file c4ce00259h2.cif
_cod_data_source_block xb6910_0m
_cod_depositor_comments
;
The following automatic conversions were performed:

'_symmetry_cell_setting' value 'Monoclinic' changed to 'monoclinic'
according to
/usr/data/users/saulius/crontab/automatic-downloads/current/RSC/lib/dictionaries/cif_core.dic
dictionary named 'cif_core.dic' version 2.4.2 from 2011-04-26.

Automatic conversion script
Id: cif_fix_values 2281 2013-09-26 08:29:07Z andrius 
;
_cod_original_sg_symbol_H-M 'P2(1)/c  '
_cod_database_code 7215700

loop_
_symmetry_equiv_pos_as_xyz
'x, y, z'
'-x, y+1/2, -z+1/2'
'-x, -y, -z'
'x, -y-1/2, z-1/2'

loop_
_atom_site_label
_atom_site_type_symbol
_atom_site_fract_x
_atom_site_fract_y
_atom_site_fract_z
_atom_site_U_iso_or_equiv
_atom_site_adp_type
_atom_site_occupancy
_atom_site_symmetry_multiplicity
_atom_site_calc_flag
_atom_site_refinement_flags
N2 N 0.1567(8) 0.8707(3) 0.2268(3) 0.0398(8) Uani 1 1 d .
N4 N -0.0262(9) 0.8439(3) 0.3809(3) 0.0455(8) Uani 1 1 d .
N3 N -0.0392(8) 0.7432(2) 0.3260(2) 0.0377(8) Uani 1 1 d .
H1 H -0.1094 0.6789 0.3499 0.045 Uiso 1 1 calc R
N5 N 0.0889(9) 0.9209(3) 0.3217(3) 0.0456(8) Uani 1 1 d .
N1 N 0.1103(10) 0.6832(3) 0.1535(3) 0.0494(9) Uani 1 1 d .
H2 H 0.0578 0.6128 0.1639 0.059 Uiso 1 1 calc R
H3 H 0.1864 0.7036 0.0936 0.059 Uiso 1 1 calc R
C2 C 0.0738(9) 0.7599(3) 0.2296(3) 0.0335(8) Uani 1 1 d .
O2 O 0.7046(7) 0.55597(19) 0.39212(19) 0.0400(7) Uani 1 1 d .
O1 O 0.5030(7) 0.64443(19) 0.53212(19) 0.0396(7) Uani 1 1 d .
C1 C 0.5573(9) 0.5593(3) 0.4803(3) 0.0299(8) Uani 1 1 d .
H4 H 0.184(17) 0.913(5) 0.153(4) 0.113(19) Uiso 1 1 d .

loop_
_atom_site_aniso_label
_atom_site_aniso_U_11
_atom_site_aniso_U_22
_atom_site_aniso_U_33
_atom_site_aniso_U_23
_atom_site_aniso_U_13
_atom_site_aniso_U_12
N2 0.0429(18) 0.0388(17) 0.0393(17) 0.0099(13) 0.0117(14) -0.0030(14)
N4 0.057(2) 0.0356(17) 0.0472(19) 0.0059(13) 0.0185(16) -0.0032(14)
N3 0.0440(17) 0.0294(15) 0.0423(17) 0.0085(13) 0.0154(14) -0.0032(13)
N5 0.0501(19) 0.0399(17) 0.0488(19) 0.0065(14) 0.0142(16) -0.0043(14)
N1 0.069(2) 0.0406(19) 0.043(2) 0.0057(14) 0.0220(17) -0.0004(16)
C2 0.0312(17) 0.0354(19) 0.0348(18) 0.0090(14) 0.0072(15) 0.0000(14)
O2 0.0559(16) 0.0319(13) 0.0376(14) -0.0002(10) 0.0262(12) -0.0031(11)
O1 0.0517(16) 0.0311(13) 0.0394(14) -0.0036(10) 0.0191(12) -0.0017(11)
C1 0.0291(17) 0.0296(18) 0.0322(17) 0.0011(14) 0.0081(15) -0.0010(14)

loop_
_atom_type_symbol
_atom_type_description
_atom_type_scat_dispersion_real
_atom_type_scat_dispersion_imag
_atom_type_scat_source
C C 0.0033 0.0016 'International Tables Vol C Tables 4.2.6.8 and 6.1.1.4'
H H 0.0000 0.0000 'International Tables Vol C Tables 4.2.6.8 and 6.1.1.4'
N N 0.0061 0.0033 'International Tables Vol C Tables 4.2.6.8 and 6.1.1.4'
O O 0.0106 0.0060 'International Tables Vol C Tables 4.2.6.8 and 6.1.1.4'

loop_
_geom_angle_atom_site_label_1
_geom_angle_atom_site_label_2
_geom_angle_atom_site_label_3
_geom_angle
_geom_angle_site_symmetry_3
C2 N2 N5 109.2(3) .
C2 N2 H4 122(3) .
N5 N2 H4 126(3) .
N5 N4 N3 108.7(3) .
C2 N3 N4 109.1(3) .
C2 N3 H1 125.4 .
N4 N3 H1 125.4 .
N4 N5 N2 107.6(3) .
C2 N1 H2 120.0 .
C2 N1 H3 120.0 .
H2 N1 H3 120.0 .
N1 C2 N3 127.8(3) .
N1 C2 N2 126.8(3) .
N3 C2 N2 105.4(3) .
O1 C1 O2 126.2(3) .
O1 C1 C1 120.0(3) 3_666
O2 C1 C1 113.8(3) 3_666

loop_
_geom_bond_atom_site_label_1
_geom_bond_atom_site_label_2
_geom_bond_distance
_geom_bond_site_symmetry_2
N2 C2 1.335(4) .
N2 N5 1.366(4) .
N2 H4 1.06(6) .
N4 N5 1.269(4) .
N4 N3 1.360(4) .
N3 C2 1.329(4) .
N3 H1 0.8600 .
N1 C2 1.322(5) .
N1 H2 0.8600 .
N1 H3 0.8600 .
O2 C1 1.280(4) .
O1 C1 1.217(4) .
C1 C1 1.548(6) 3_666
